data_9000612
loop_
_publ_author_name
'Ohashi, Y.'
'Finger, L. W.'

_publ_section_title
;The role of octahedral cations in pyroxenoid crystal chemistry. I. Bustamite,
 wollastonite, and the pectolite-schizolite-serandite series sample SCH, from
 Kangerdluarsuk, Julianehaab, Greenland
;
_journal_name_full 'American Mineralogist'
_journal_page_first 274
_journal_page_last 288
_journal_volume 63
_journal_year 1978
_chemical_compound_source 'Kangerdluarsuk, Julianehaab, Greenland'
_chemical_formula_sum 'Ca1.23 Mn0.77 Na O9 Si3'
_chemical_name_mineral Pectolite
_space_group_IT_number 2
_symmetry_space_group_name_Hall '-P 1 (1/2*x+1/2*y,1/2*x-1/2*y,-z)'
_symmetry_space_group_name_H-M 'C -1'
_cell_angle_alpha 98.84
_cell_angle_beta 100.58
_cell_angle_gamma 82.64
_cell_formula_units_Z 4
_cell_length_a 10.059
_cell_length_b 10.880
_cell_length_c 6.978
_cell_volume 737.853
_database_code_amcsd 0000624
_exptl_crystal_density_diffrn 3.086
_cod_original_formula_sum '(Ca1.23 Mn.77) Na Si3 O9'
_cod_database_code 9000612

loop_
_space_group_symop_operation_xyz
x,y,z
1/2+x,1/2+y,z
-x,-y,-z
1/2-x,1/2-y,-z

loop_
_atom_site_label
_atom_site_fract_x
_atom_site_fract_y
_atom_site_fract_z
_atom_site_occupancy
_atom_site_U_iso_or_equiv
_atom_site_type_symbol
_atom_site_attached_hydrogens
Ca1 0.00260 0.64850 0.90630 0.87000 0.00760 Ca 0
Mn1 0.00260 0.64850 0.90630 0.13000 0.00760 Mn 0
Ca2 0.00680 0.64180 0.41520 0.36000 0.00887 Ca 0
Mn2 0.00680 0.64180 0.41520 0.64000 0.00887 Mn 0
Na3 0.04800 0.89650 0.25430 1.00000 0.01925 Na 0
Si1 0.22230 0.05830 0.09350 1.00000 0.00798 Si 0
Si2 0.22210 0.07080 0.54030 1.00000 0.00874 Si 0
Si3 0.20290 0.84620 0.75430 1.00000 0.00849 Si 0
Oa1 0.11680 0.44460 0.88470 1.00000 0.01191 O 0
Oa2 0.11600 0.44150 0.40360 1.00000 0.01343 O 0
Oa3 0.13620 0.69050 0.22160 1.00000 0.01216 O 0
Ob1 0.13590 0.17340 -0.00880 1.00000 0.01127 O 0
Ob2 0.14730 0.19540 0.64720 1.00000 0.01456 O 0
Ob3 0.11120 0.73350 0.69570 1.00000 0.01292 O 0
Oc1 0.17250 0.06340 0.30390 1.00000 0.01140 O 0
Oc2 0.15940 0.94980 0.59620 1.00000 0.01178 O 0
Oc3 0.17030 0.92700 0.96640 1.00000 0.01292 O 0

loop_
_cod_changelog_entry_id
_cod_changelog_entry_author
_cod_changelog_entry_date
_cod_changelog_entry_text
1
;cod-tools version 3.8.0
Id: cif_guess_AMCSD_atom_types 9581 2023-05-17 12:35:41Z saulius
;
2023-05-18T08:39:08+03:00
;Derived atom types and hydrogen counts
from atom names that follow the AMCSD naming convention
(Wat == water, O-H == hydroxyl).
;

loop_
_cod_related_entry_id
_cod_related_entry_database
_cod_related_entry_code
1 AMCSD 0000624
